data_1513473
loop_
_publ_author_name
'Gao, Xiu'
'Shao, Li-Dong'
'Dong, Liao-Bin'
'Cheng, Xiao'
'Wu, Xing-De'
'Liu, Fei'
'Jiang, Wei-Wei'
'Peng, Li-Yan'
'He, Juan'
'Zhao, Qin-Shi'

_publ_section_title
;
 Vibsatins A and B, Two New Tetranorvibsane-Type Diterpenoids from
 Viburnum tinus cv. variegatus.
;
_journal_issue 3
_journal_name_full 'Organic letters'
_journal_page_first 980
_journal_page_last 983
_journal_paper_doi 10.1021/ol403707a
_journal_volume 16
_journal_year 2014
_chemical_absolute_configuration ad
_chemical_formula_moiety 'C21 H30 O6'
_chemical_formula_sum 'C21 H30 O6'
_chemical_formula_weight 378.45
_chemical_name_systematic
; 
 ? 
;
_space_group_IT_number 18
_symmetry_cell_setting orthorhombic
_symmetry_space_group_name_Hall 'P 2 2ab'
_symmetry_space_group_name_H-M 'P 21 21 2'
_atom_sites_solution_hydrogens geom
_atom_sites_solution_primary direct
_atom_sites_solution_secondary difmap
_audit_creation_method SHELXL-97
_cell_angle_alpha 90.00
_cell_angle_beta 90.00
_cell_angle_gamma 90.00
_cell_formula_units_Z 8
_cell_length_a 23.1380(10)
_cell_length_b 24.0040(10)
_cell_length_c 8.6874(4)
_cell_measurement_reflns_used 9269
_cell_measurement_temperature 100(2)
_cell_measurement_theta_max 58.76
_cell_measurement_theta_min 3.68
_cell_volume 4825.0(4)
_computing_cell_refinement 'Bruker SAINT'
_computing_data_collection 'Bruker APEX2'
_computing_data_reduction 'Bruker SAINT'
_computing_molecular_graphics 'Bruker SHELXTL'
_computing_publication_material 'Bruker SHELXTL'
_computing_structure_refinement 'SHELXL-97 (Sheldrick, 2008)'
_computing_structure_solution 'SHELXS-97 (Sheldrick, 2008)'
_diffrn_ambient_temperature 100(2)
_diffrn_measured_fraction_theta_full 0.983
_diffrn_measured_fraction_theta_max 0.983
_diffrn_measurement_device_type 'Bruker APEX-II CCD'
_diffrn_measurement_method '\f and \w scans'
_diffrn_radiation_monochromator graphite
_diffrn_radiation_source 'fine-focus sealed tube'
_diffrn_radiation_type CuK\a
_diffrn_radiation_wavelength 1.54178
_diffrn_reflns_av_R_equivalents 0.1356
_diffrn_reflns_av_sigmaI/netI 0.0955
_diffrn_reflns_limit_h_max 27
_diffrn_reflns_limit_h_min -28
_diffrn_reflns_limit_k_max 28
_diffrn_reflns_limit_k_min -28
_diffrn_reflns_limit_l_max 10
_diffrn_reflns_limit_l_min -10
_diffrn_reflns_number 49486
_diffrn_reflns_theta_full 69.83
_diffrn_reflns_theta_max 69.83
_diffrn_reflns_theta_min 2.65
_exptl_absorpt_coefficient_mu 0.619
_exptl_absorpt_correction_T_max 0.9522
_exptl_absorpt_correction_T_min 0.7597
_exptl_absorpt_correction_type multi-scan
_exptl_absorpt_process_details sadabs
_exptl_crystal_colour colourless
_exptl_crystal_density_diffrn 1.042
_exptl_crystal_density_method 'not measured'
_exptl_crystal_description prism
_exptl_crystal_F_000 1632
_exptl_crystal_size_max 0.47
_exptl_crystal_size_mid 0.08
_exptl_crystal_size_min 0.08
_refine_diff_density_max 0.758
_refine_diff_density_min -0.382
_refine_diff_density_rms 0.075
_refine_ls_abs_structure_details 'Flack H D (1983), Acta Cryst. A39, 876-881'
_refine_ls_abs_structure_Flack -0.1(3)
_refine_ls_extinction_method none
_refine_ls_goodness_of_fit_ref 0.948
_refine_ls_hydrogen_treatment constr
_refine_ls_matrix_type full
_refine_ls_number_parameters 498
_refine_ls_number_reflns 8794
_refine_ls_number_restraints 0
_refine_ls_restrained_S_all 0.948
_refine_ls_R_factor_all 0.1068
_refine_ls_R_factor_gt 0.0743
_refine_ls_shift/su_max 0.109
_refine_ls_shift/su_mean 0.002
_refine_ls_structure_factor_coef Fsqd
_refine_ls_weighting_details 'calc w=1/[\s^2^(Fo^2^)+(0.1102P)^2^+0.0000P] where P=(Fo^2^+2Fc^2^)/3'
_refine_ls_weighting_scheme calc
_refine_ls_wR_factor_gt 0.1746
_refine_ls_wR_factor_ref 0.1884
_reflns_number_gt 5280
_reflns_number_total 8794
_reflns_threshold_expression >2sigma(I)
_cod_data_source_file ol403707a_si_001.cif
_cod_data_source_block a
_cod_depositor_comments
;
The following automatic conversions were performed:

'_symmetry_cell_setting' value 'Orthorhombic' changed to
'orthorhombic' according to
/usr/data/users/saulius/automatic-downloads/current/ACS/lib/dictionaries/cif_core.dic
dictionary named 'cif_core.dic' version 2.4.2 from 2011-04-26.

Automatic conversion script
Id: cif_fix_values 2281 2013-09-26 08:29:07Z andrius 
;
_cod_original_sg_symbol_Hall 'P 2ac 2ab'
_cod_database_code 1513473

loop_
_symmetry_equiv_pos_as_xyz
'x, y, z'
'x+1/2, -y+1/2, -z'
'-x+1/2, y+1/2, -z'
'-x, -y, z'

loop_
_atom_site_label
_atom_site_type_symbol
_atom_site_fract_x
_atom_site_fract_y
_atom_site_fract_z
_atom_site_U_iso_or_equiv
_atom_site_adp_type
_atom_site_occupancy
_atom_site_symmetry_multiplicity
_atom_site_calc_flag
_atom_site_refinement_flags
O18 O 0.15096(12) 0.20125(10) 0.5551(3) 0.0559(7) Uani 1 1 d .
H18 H 0.1360 0.1697 0.5422 0.084 Uiso 1 1 calc R
O8 O 0.11367(10) 0.51680(9) 0.1571(3) 0.0413(6) Uani 1 1 d .
O3 O 0.05435(13) 0.18638(10) 0.3847(4) 0.0616(8) Uani 1 1 d .
H3 H 0.0616 0.1699 0.3017 0.092 Uiso 1 1 calc R
O4 O 0.04968(13) 0.24065(11) 0.1205(4) 0.0614(8) Uani 1 1 d .
O7 O 0.18564(12) 0.25922(11) 0.0773(3) 0.0606(8) Uani 1 1 d .
O1' O 0.05103(11) 0.56383(10) 0.0036(3) 0.0490(7) Uani 1 1 d .
O8A O 0.25999(13) 0.38707(9) 1.0978(3) 0.0563(8) Uani 1 1 d .
O18A O 0.37002(11) 0.58661(11) 0.4925(3) 0.0580(8) Uani 1 1 d .
H18A H 0.3834 0.5787 0.5796 0.087 Uiso 1 1 calc R
C5'A C 0.3314(3) 0.3437(2) 1.5518(7) 0.101(2) Uani 1 1 d .
H5'1 H 0.3485 0.3774 1.5073 0.151 Uiso 1 1 calc R
H5'2 H 0.3611 0.3232 1.6091 0.151 Uiso 1 1 calc R
H5'3 H 0.2999 0.3541 1.6215 0.151 Uiso 1 1 calc R
O7A O 0.38281(15) 0.60727(14) 0.8181(4) 0.0766(10) Uani 1 1 d .
O4A O 0.25952(12) 0.64094(10) 0.7176(3) 0.0490(7) Uani 1 1 d .
O3A O 0.25500(11) 0.62500(10) 0.4159(3) 0.0472(6) Uani 1 1 d .
H3A H 0.2757 0.6512 0.4485 0.071 Uiso 1 1 calc R
C18 C 0.14441(16) 0.23321(14) 0.4193(5) 0.0451(9) Uani 1 1 d .
H18B H 0.1639 0.2142 0.3325 0.054 Uiso 1 1 calc R
H18C H 0.1627 0.2702 0.4335 0.054 Uiso 1 1 calc R
C3 C 0.07955(16) 0.24067(13) 0.3819(5) 0.0489(10) Uani 1 1 d .
C4 C 0.07259(17) 0.26663(15) 0.2237(5) 0.0454(10) Uani 1 1 d .
C5 C 0.09836(16) 0.32472(13) 0.1928(5) 0.0423(9) Uani 1 1 d .
H5 H 0.1342 0.3282 0.2564 0.051 Uiso 1 1 calc R
C10 C 0.05661(17) 0.37309(14) 0.2418(5) 0.0457(10) Uani 1 1 d .
H10 H 0.0264 0.3764 0.1599 0.055 Uiso 1 1 calc R
C9 C 0.09165(16) 0.42662(14) 0.2389(4) 0.0433(9) Uani 1 1 d .
H9 H 0.1242 0.4296 0.3050 0.052 Uiso 1 1 calc R
C8 C 0.07906(16) 0.46900(14) 0.1493(5) 0.0413(9) Uani 1 1 d .
H8 H 0.0472 0.4673 0.0807 0.050 Uiso 1 1 calc R
C1' C 0.09518(17) 0.56341(15) 0.0757(4) 0.0425(9) Uani 1 1 d .
C2' C 0.13745(16) 0.60834(14) 0.1049(5) 0.0439(9) Uani 1 1 d .
H2' H 0.1677 0.6014 0.1762 0.053 Uiso 1 1 calc R
C3' C 0.13534(18) 0.65928(15) 0.0349(5) 0.0498(10) Uani 1 1 d .
C5' C 0.0906(2) 0.67788(17) -0.0788(6) 0.0679(13) Uani 1 1 d .
H5'4 H 0.0713 0.6452 -0.1227 0.102 Uiso 1 1 calc R
H5'5 H 0.1092 0.6992 -0.1613 0.102 Uiso 1 1 calc R
H5'6 H 0.0621 0.7014 -0.0267 0.102 Uiso 1 1 calc R
C6 C 0.11569(18) 0.33002(15) 0.0282(4) 0.0504(10) Uani 1 1 d .
H6A H 0.1271 0.3691 0.0078 0.060 Uiso 1 1 calc R
H6B H 0.0819 0.3214 -0.0376 0.060 Uiso 1 1 calc R
C7 C 0.16613(19) 0.29122(17) -0.0173(5) 0.0532(11) Uani 1 1 d .
C19 C 0.1874(2) 0.29490(19) -0.1783(5) 0.0673(13) Uani 1 1 d .
H19A H 0.2212 0.2707 -0.1907 0.101 Uiso 1 1 calc R
H19B H 0.1983 0.3335 -0.2013 0.101 Uiso 1 1 calc R
H19C H 0.1568 0.2830 -0.2490 0.101 Uiso 1 1 calc R
C4' C 0.1822(2) 0.70037(16) 0.0746(6) 0.0660(13) Uani 1 1 d .
H4'1 H 0.2074 0.6844 0.1536 0.099 Uiso 1 1 calc R
H4'2 H 0.1646 0.7347 0.1138 0.099 Uiso 1 1 calc R
H4'3 H 0.2049 0.7088 -0.0177 0.099 Uiso 1 1 calc R
C11 C 0.02521(16) 0.36442(14) 0.3935(5) 0.0467(10) Uani 1 1 d .
C20 C 0.00165(18) 0.41966(14) 0.4575(5) 0.0496(10) Uani 1 1 d .
H20A H 0.0339 0.4428 0.4933 0.074 Uiso 1 1 calc R
H20B H -0.0245 0.4120 0.5437 0.074 Uiso 1 1 calc R
H20C H -0.0194 0.4394 0.3763 0.074 Uiso 1 1 calc R
C12 C -0.02646(16) 0.32248(15) 0.3745(5) 0.0521(10) Uani 1 1 d .
H12A H -0.0637 0.3415 0.3946 0.063 Uiso 1 1 calc R
H12B H -0.0272 0.3072 0.2686 0.063 Uiso 1 1 calc R
C13 C -0.01688(17) 0.27587(16) 0.4909(6) 0.0609(12) Uani 1 1 d .
H13A H -0.0317 0.2400 0.4511 0.073 Uiso 1 1 calc R
H13B H -0.0364 0.2844 0.5896 0.073 Uiso 1 1 calc R
C2 C 0.04908(17) 0.27371(14) 0.5119(5) 0.0496(10) Uani 1 1 d .
H2 H 0.0584 0.2563 0.6135 0.059 Uiso 1 1 calc R
C1 C 0.06409(16) 0.33566(14) 0.5171(4) 0.0449(9) Uani 1 1 d .
H1A H 0.1055 0.3414 0.4930 0.054 Uiso 1 1 calc R
H1B H 0.0561 0.3512 0.6205 0.054 Uiso 1 1 calc R
C4'A C 0.3134(3) 0.24560(17) 1.4561(6) 0.0841(17) Uani 1 1 d .
H4'4 H 0.3001 0.2234 1.3682 0.126 Uiso 1 1 calc R
H4'5 H 0.2900 0.2365 1.5468 0.126 Uiso 1 1 calc R
H4'6 H 0.3540 0.2372 1.4771 0.126 Uiso 1 1 calc R
C3'A C 0.30715(18) 0.30602(16) 1.4197(5) 0.0552(11) Uani 1 1 d .
C2'A C 0.28790(19) 0.32410(16) 1.2899(5) 0.0568(11) Uani 1 1 d .
H2'A H 0.2794 0.2962 1.2156 0.068 Uiso 1 1 calc R
C1'A C 0.2772(2) 0.38182(18) 1.2404(5) 0.0605(12) Uani 1 1 d .
C8A C 0.24126(17) 0.43945(15) 1.0482(5) 0.0474(10) Uani 1 1 d .
H8A H 0.2229 0.4639 1.1191 0.057 Uiso 1 1 calc R
C9A C 0.24864(17) 0.45521(14) 0.9055(5) 0.0456(9) Uani 1 1 d .
H9A H 0.2701 0.4318 0.8385 0.055 Uiso 1 1 calc R
C10A C 0.22441(16) 0.50926(13) 0.8422(4) 0.0400(9) Uani 1 1 d .
H10A H 0.2028 0.5277 0.9277 0.048 Uiso 1 1 calc R
C5A C 0.27730(16) 0.54831(14) 0.8003(4) 0.0390(8) Uani 1 1 d .
H5A H 0.3089 0.5238 0.7605 0.047 Uiso 1 1 calc R
C4A C 0.26574(16) 0.59198(14) 0.6789(4) 0.0408(9) Uani 1 1 d .
C3A C 0.26412(15) 0.57699(13) 0.5083(4) 0.0387(8) Uani 1 1 d .
C18A C 0.32154(15) 0.55025(14) 0.4585(5) 0.0445(9) Uani 1 1 d .
H18D H 0.3267 0.5144 0.5130 0.053 Uiso 1 1 calc R
H18E H 0.3204 0.5425 0.3466 0.053 Uiso 1 1 calc R
O1'A O 0.29087(19) 0.42485(14) 1.3197(4) 0.0954(12) Uani 1 1 d .
C6A C 0.29907(19) 0.57463(16) 0.9487(5) 0.0534(10) Uani 1 1 d .
H6A1 H 0.2682 0.5990 0.9898 0.064 Uiso 1 1 calc R
H6A2 H 0.3054 0.5446 1.0249 0.064 Uiso 1 1 calc R
C7A C 0.3538(2) 0.6084(2) 0.9369(6) 0.0764(16) Uani 1 1 d .
C19A C 0.3710(3) 0.6402(2) 1.0747(6) 0.119(3) Uani 1 1 d .
H19D H 0.4062 0.6615 1.0524 0.179 Uiso 1 1 calc R
H19E H 0.3784 0.6145 1.1600 0.179 Uiso 1 1 calc R
H19F H 0.3399 0.6659 1.1032 0.179 Uiso 1 1 calc R
C2A C 0.21411(16) 0.53778(13) 0.4654(4) 0.0407(9) Uani 1 1 d .
H2A H 0.2156 0.5285 0.3533 0.049 Uiso 1 1 calc R
C1A C 0.21166(17) 0.48400(14) 0.5621(4) 0.0437(9) Uani 1 1 d .
H1A1 H 0.1900 0.4547 0.5064 0.052 Uiso 1 1 calc R
H1A2 H 0.2512 0.4701 0.5829 0.052 Uiso 1 1 calc R
C11A C 0.18120(16) 0.49851(14) 0.7125(4) 0.0419(9) Uani 1 1 d .
C12A C 0.14662(16) 0.55382(15) 0.6747(5) 0.0460(9) Uani 1 1 d .
H12C H 0.1050 0.5489 0.6976 0.055 Uiso 1 1 calc R
H12D H 0.1616 0.5853 0.7367 0.055 Uiso 1 1 calc R
C13A C 0.15562(16) 0.56457(17) 0.5059(5) 0.0509(10) Uani 1 1 d .
H13C H 0.1564 0.6051 0.4848 0.061 Uiso 1 1 calc R
H13D H 0.1242 0.5475 0.4446 0.061 Uiso 1 1 calc R
C20A C 0.13753(19) 0.45356(15) 0.7578(5) 0.0554(11) Uani 1 1 d .
H20D H 0.1576 0.4179 0.7712 0.083 Uiso 1 1 calc R
H20E H 0.1083 0.4499 0.6767 0.083 Uiso 1 1 calc R
H20F H 0.1187 0.4641 0.8546 0.083 Uiso 1 1 calc R

loop_
_atom_site_aniso_label
_atom_site_aniso_U_11
_atom_site_aniso_U_22
_atom_site_aniso_U_33
_atom_site_aniso_U_23
_atom_site_aniso_U_13
_atom_site_aniso_U_12
O18 0.0635(18) 0.0402(13) 0.0638(18) -0.0008(14) -0.0022(15) 0.0114(13)
O8 0.0387(13) 0.0330(12) 0.0521(15) 0.0043(12) -0.0026(12) 0.0026(11)
O3 0.0603(18) 0.0351(14) 0.089(2) -0.0045(14) 0.0096(17) -0.0054(13)
O4 0.0602(18) 0.0473(15) 0.077(2) -0.0169(16) -0.0169(17) 0.0015(14)
O7 0.0625(18) 0.0592(16) 0.0600(18) -0.0018(16) -0.0039(16) 0.0229(15)
O1' 0.0381(14) 0.0466(14) 0.0622(17) 0.0099(14) -0.0036(14) 0.0048(12)
O8A 0.085(2) 0.0331(13) 0.0504(16) 0.0099(13) -0.0132(16) 0.0043(14)
O18A 0.0455(15) 0.0510(15) 0.078(2) 0.0001(15) 0.0039(15) -0.0133(14)
C5'A 0.137(5) 0.072(3) 0.093(4) 0.000(3) -0.026(4) 0.007(3)
O7A 0.075(2) 0.092(2) 0.063(2) 0.0206(19) -0.0170(19) -0.0385(19)
O4A 0.0615(17) 0.0393(14) 0.0462(15) -0.0066(12) -0.0001(14) -0.0036(13)
O3A 0.0587(17) 0.0352(13) 0.0478(14) 0.0088(12) -0.0036(14) -0.0014(12)
C18 0.050(2) 0.0298(18) 0.056(2) 0.0024(19) -0.002(2) 0.0086(17)
C3 0.045(2) 0.0247(17) 0.077(3) -0.002(2) -0.002(2) 0.0021(17)
C4 0.041(2) 0.0364(19) 0.059(3) -0.005(2) -0.004(2) 0.0123(18)
C5 0.040(2) 0.0320(18) 0.055(2) -0.0015(18) 0.0008(19) 0.0063(17)
C10 0.043(2) 0.0319(18) 0.062(3) -0.0026(18) 0.000(2) 0.0065(17)
C9 0.041(2) 0.0381(19) 0.051(2) -0.0066(19) -0.0051(19) 0.0051(17)
C8 0.036(2) 0.0353(19) 0.053(2) 0.0002(18) 0.0003(18) -0.0003(17)
C1' 0.042(2) 0.039(2) 0.046(2) 0.0037(18) 0.005(2) 0.0102(18)
C2' 0.042(2) 0.040(2) 0.050(2) 0.0019(19) 0.0018(19) 0.0032(17)
C3' 0.056(2) 0.041(2) 0.052(2) -0.0005(19) 0.003(2) 0.0018(19)
C5' 0.075(3) 0.050(2) 0.079(3) 0.016(2) -0.008(3) 0.012(2)
C6 0.058(2) 0.0396(19) 0.054(2) -0.0046(19) -0.006(2) 0.0098(19)
C7 0.062(3) 0.047(2) 0.051(3) -0.012(2) -0.002(2) 0.015(2)
C19 0.079(3) 0.062(3) 0.061(3) -0.004(2) 0.003(3) 0.025(3)
C4' 0.074(3) 0.045(2) 0.079(3) -0.001(2) -0.005(3) -0.003(2)
C11 0.040(2) 0.0343(18) 0.066(3) -0.0048(19) -0.001(2) 0.0047(17)
C20 0.046(2) 0.0365(19) 0.067(3) -0.0069(19) 0.005(2) 0.0091(17)
C12 0.034(2) 0.044(2) 0.078(3) -0.004(2) 0.002(2) -0.0038(18)
C13 0.044(2) 0.040(2) 0.098(3) 0.006(2) 0.012(2) 0.0012(19)
C2 0.050(2) 0.0368(19) 0.062(3) 0.0076(19) 0.003(2) 0.0014(18)
C1 0.046(2) 0.0360(18) 0.053(2) -0.0057(18) 0.007(2) 0.0063(17)
C4'A 0.116(4) 0.045(2) 0.092(4) 0.022(2) -0.038(3) -0.002(3)
C3'A 0.049(2) 0.055(2) 0.062(3) 0.018(2) 0.000(2) 0.012(2)
C2'A 0.066(3) 0.043(2) 0.061(3) 0.013(2) -0.015(2) -0.001(2)
C1'A 0.074(3) 0.050(2) 0.057(3) 0.004(2) 0.009(2) 0.027(2)
C8A 0.045(2) 0.038(2) 0.059(3) 0.0046(19) -0.006(2) -0.0020(18)
C9A 0.053(2) 0.0333(18) 0.050(2) 0.0047(18) 0.001(2) 0.0011(18)
C10A 0.042(2) 0.0339(18) 0.045(2) 0.0084(17) 0.0028(18) 0.0026(17)
C5A 0.048(2) 0.0340(18) 0.0351(19) 0.0025(16) 0.0048(18) 0.0014(17)
C4A 0.041(2) 0.035(2) 0.047(2) -0.0068(17) 0.0013(19) -0.0048(17)
C3A 0.043(2) 0.0355(19) 0.038(2) 0.0044(16) -0.0038(17) 0.0016(17)
C18A 0.048(2) 0.0380(19) 0.047(2) -0.0003(17) 0.0064(19) -0.0017(18)
O1'A 0.139(3) 0.068(2) 0.079(2) 0.001(2) -0.018(2) 0.025(2)
C6A 0.064(3) 0.043(2) 0.053(2) 0.0032(19) -0.004(2) -0.013(2)
C7A 0.089(4) 0.083(3) 0.058(3) 0.029(3) -0.025(3) -0.045(3)
C19A 0.181(7) 0.104(4) 0.073(4) 0.019(3) -0.038(4) -0.096(5)
C2A 0.048(2) 0.0406(19) 0.0334(19) -0.0018(16) 0.0000(18) 0.0005(17)
C1A 0.049(2) 0.0372(18) 0.045(2) -0.0058(18) 0.0011(19) -0.0018(17)
C11A 0.040(2) 0.0367(18) 0.049(2) 0.0021(18) 0.0000(19) -0.0030(16)
C12A 0.040(2) 0.044(2) 0.054(2) 0.0037(19) 0.000(2) 0.0050(18)
C13A 0.042(2) 0.052(2) 0.059(3) 0.004(2) 0.003(2) 0.0030(19)
C20A 0.056(2) 0.052(2) 0.058(3) 0.013(2) 0.009(2) -0.011(2)

loop_
_atom_type_symbol
_atom_type_description
_atom_type_scat_dispersion_real
_atom_type_scat_dispersion_imag
_atom_type_scat_source
C C 0.0181 0.0091 'International Tables Vol C Tables 4.2.6.8 and 6.1.1.4'
H H 0.0000 0.0000 'International Tables Vol C Tables 4.2.6.8 and 6.1.1.4'
O O 0.0492 0.0322 'International Tables Vol C Tables 4.2.6.8 and 6.1.1.4'

loop_
_geom_angle_atom_site_label_1
_geom_angle_atom_site_label_2
_geom_angle_atom_site_label_3
_geom_angle
C18 O18 H18 109.5
C1' O8 C8 117.3(3)
C3 O3 H3 109.5
C1'A O8A C8A 118.2(3)
C18A O18A H18A 109.5
C3'A C5'A H5'1 109.5
C3'A C5'A H5'2 109.5
H5'1 C5'A H5'2 109.5
C3'A C5'A H5'3 109.5
H5'1 C5'A H5'3 109.5
H5'2 C5'A H5'3 109.5
C3A O3A H3A 109.5
O18 C18 C3 110.0(3)
O18 C18 H18B 109.7
C3 C18 H18B 109.7
O18 C18 H18C 109.7
C3 C18 H18C 109.7
H18B C18 H18C 108.2
O3 C3 C4 110.3(3)
O3 C3 C18 106.7(3)
C4 C3 C18 109.9(3)
O3 C3 C2 105.6(3)
C4 C3 C2 113.7(3)
C18 C3 C2 110.4(3)
O4 C4 C3 120.3(3)
O4 C4 C5 120.4(4)
C3 C4 C5 119.2(3)
C6 C5 C4 110.4(3)
C6 C5 C10 111.3(3)
C4 C5 C10 112.6(3)
C6 C5 H5 107.4
C4 C5 H5 107.4
C10 C5 H5 107.4
C9 C10 C11 112.7(3)
C9 C10 C5 107.0(3)
C11 C10 C5 115.4(3)
C9 C10 H10 107.1
C11 C10 H10 107.1
C5 C10 H10 107.1
C8 C9 C10 123.1(3)
C8 C9 H9 118.4
C10 C9 H9 118.4
C9 C8 O8 118.6(3)
C9 C8 H8 120.7
O8 C8 H8 120.7
O1' C1' O8 122.3(3)
O1' C1' C2' 130.4(3)
O8 C1' C2' 107.2(3)
C3' C2' C1' 123.6(4)
C3' C2' H2' 118.2
C1' C2' H2' 118.2
C2' C3' C5' 125.8(4)
C2' C3' C4' 117.3(4)
C5' C3' C4' 116.9(3)
C3' C5' H5'4 109.5
C3' C5' H5'5 109.5
H5'4 C5' H5'5 109.5
C3' C5' H5'6 109.5
H5'4 C5' H5'6 109.5
H5'5 C5' H5'6 109.5
C5 C6 C7 113.4(3)
C5 C6 H6A 108.9
C7 C6 H6A 108.9
C5 C6 H6B 108.9
C7 C6 H6B 108.9
H6A C6 H6B 107.7
O7 C7 C19 123.5(4)
O7 C7 C6 119.3(4)
C19 C7 C6 117.1(4)
C7 C19 H19A 109.5
C7 C19 H19B 109.5
H19A C19 H19B 109.5
C7 C19 H19C 109.5
H19A C19 H19C 109.5
H19B C19 H19C 109.5
C3' C4' H4'1 109.5
C3' C4' H4'2 109.5
H4'1 C4' H4'2 109.5
C3' C4' H4'3 109.5
H4'1 C4' H4'3 109.5
H4'2 C4' H4'3 109.5
C10 C11 C20 111.4(3)
C10 C11 C1 112.4(3)
C20 C11 C1 109.7(3)
C10 C11 C12 111.1(3)
C20 C11 C12 108.7(3)
C1 C11 C12 103.1(3)
C11 C20 H20A 109.5
C11 C20 H20B 109.5
H20A C20 H20B 109.5
C11 C20 H20C 109.5
H20A C20 H20C 109.5
H20B C20 H20C 109.5
C13 C12 C11 106.8(3)
C13 C12 H12A 110.4
C11 C12 H12A 110.4
C13 C12 H12B 110.4
C11 C12 H12B 110.4
H12A C12 H12B 108.6
C12 C13 C2 104.3(3)
C12 C13 H13A 110.9
C2 C13 H13A 110.9
C12 C13 H13B 110.9
C2 C13 H13B 110.9
H13A C13 H13B 108.9
C1 C2 C13 101.3(3)
C1 C2 C3 114.6(3)
C13 C2 C3 112.5(4)
C1 C2 H2 109.4
C13 C2 H2 109.4
C3 C2 H2 109.4
C2 C1 C11 106.2(3)
C2 C1 H1A 110.5
C11 C1 H1A 110.5
C2 C1 H1B 110.5
C11 C1 H1B 110.5
H1A C1 H1B 108.7
C3'A C4'A H4'4 109.5
C3'A C4'A H4'5 109.5
H4'4 C4'A H4'5 109.5
C3'A C4'A H4'6 109.5
H4'4 C4'A H4'6 109.5
H4'5 C4'A H4'6 109.5
C2'A C3'A C4'A 123.1(4)
C2'A C3'A C5'A 124.8(4)
C4'A C3'A C5'A 111.9(4)
C3'A C2'A C1'A 129.2(4)
C3'A C2'A H2'A 115.4
C1'A C2'A H2'A 115.4
O1'A C1'A O8A 120.5(4)
O1'A C1'A C2'A 124.0(4)
O8A C1'A C2'A 114.8(4)
C9A C8A O8A 120.8(4)
C9A C8A H8A 119.6
O8A C8A H8A 119.6
C8A C9A C10A 122.9(4)
C8A C9A H9A 118.5
C10A C9A H9A 118.5
C9A C10A C11A 111.4(3)
C9A C10A C5A 107.7(3)
C11A C10A C5A 115.9(3)
C9A C10A H10A 107.2
C11A C10A H10A 107.2
C5A C10A H10A 107.2
C4A C5A C6A 111.2(3)
C4A C5A C10A 115.7(3)
C6A C5A C10A 107.9(3)
C4A C5A H5A 107.2
C6A C5A H5A 107.2
C10A C5A H5A 107.2
O4A C4A C5A 119.5(3)
O4A C4A C3A 119.2(3)
C5A C4A C3A 121.3(3)
O3A C3A C2A 104.4(3)
O3A C3A C4A 111.2(3)
C2A C3A C4A 113.5(3)
O3A C3A C18A 107.9(3)
C2A C3A C18A 109.1(3)
C4A C3A C18A 110.5(3)
O18A C18A C3A 111.1(3)
O18A C18A H18D 109.4
C3A C18A H18D 109.4
O18A C18A H18E 109.4
C3A C18A H18E 109.4
H18D C18A H18E 108.0
C7A C6A C5A 116.3(4)
C7A C6A H6A1 108.2
C5A C6A H6A1 108.2
C7A C6A H6A2 108.2
C5A C6A H6A2 108.2
H6A1 C6A H6A2 107.4
O7A C7A C19A 123.0(5)
O7A C7A C6A 120.2(4)
C19A C7A C6A 116.7(5)
C7A C19A H19D 109.5
C7A C19A H19E 109.5
H19D C19A H19E 109.5
C7A C19A H19F 109.5
H19D C19A H19F 109.5
H19E C19A H19F 109.5
C3A C2A C13A 110.5(3)
C3A C2A C1A 114.1(3)
C13A C2A C1A 101.1(3)
C3A C2A H2A 110.2
C13A C2A H2A 110.2
C1A C2A H2A 110.2
C11A C1A C2A 107.0(3)
C11A C1A H1A1 110.3
C2A C1A H1A1 110.3
C11A C1A H1A2 110.3
C2A C1A H1A2 110.3
H1A1 C1A H1A2 108.6
C1A C11A C20A 111.4(3)
C1A C11A C10A 111.6(3)
C20A C11A C10A 111.2(3)
C1A C11A C12A 104.3(3)
C20A C11A C12A 108.1(3)
C10A C11A C12A 110.0(3)
C13A C12A C11A 106.0(3)
C13A C12A H12C 110.5
C11A C12A H12C 110.5
C13A C12A H12D 110.5
C11A C12A H12D 110.5
H12C C12A H12D 108.7
C12A C13A C2A 105.8(3)
C12A C13A H13C 110.6
C2A C13A H13C 110.6
C12A C13A H13D 110.6
C2A C13A H13D 110.6
H13C C13A H13D 108.7
C11A C20A H20D 109.5
C11A C20A H20E 109.5
H20D C20A H20E 109.5
C11A C20A H20F 109.5
H20D C20A H20F 109.5
H20E C20A H20F 109.5

loop_
_geom_bond_atom_site_label_1
_geom_bond_atom_site_label_2
_geom_bond_distance
O18 C18 1.415(4)
O18 H18 0.8400
O8 C1' 1.391(4)
O8 C8 1.401(4)
O3 C3 1.428(4)
O3 H3 0.8400
O4 C4 1.214(4)
O7 C7 1.212(5)
O1' C1' 1.198(4)
O8A C1'A 1.307(5)
O8A C8A 1.398(4)
O18A C18A 1.452(4)
O18A H18A 0.8400
C5'A C3'A 1.565(7)
C5'A H5'1 0.9800
C5'A H5'2 0.9800
C5'A H5'3 0.9800
O7A C7A 1.231(6)
O4A C4A 1.231(4)
O3A C3A 1.420(4)
O3A H3A 0.8400
C18 C3 1.546(5)
C18 H18B 0.9900
C18 H18C 0.9900
C3 C4 1.518(6)
C3 C2 1.549(6)
C4 C5 1.540(5)
C5 C6 1.491(5)
C5 C10 1.569(5)
C5 H5 1.0000
C10 C9 1.520(5)
C10 C11 1.519(6)
C10 H10 1.0000
C9 C8 1.314(5)
C9 H9 0.9500
C8 H8 0.9500
C1' C2' 1.478(5)
C2' C3' 1.366(5)
C2' H2' 0.9500
C3' C5' 1.499(6)
C3' C4' 1.505(6)
C5' H5'4 0.9800
C5' H5'5 0.9800
C5' H5'6 0.9800
C6 C7 1.544(5)
C6 H6A 0.9900
C6 H6B 0.9900
C7 C19 1.485(6)
C19 H19A 0.9800
C19 H19B 0.9800
C19 H19C 0.9800
C4' H4'1 0.9800
C4' H4'2 0.9800
C4' H4'3 0.9800
C11 C20 1.538(5)
C11 C1 1.562(5)
C11 C12 1.571(5)
C20 H20A 0.9800
C20 H20B 0.9800
C20 H20C 0.9800
C12 C13 1.524(6)
C12 H12A 0.9900
C12 H12B 0.9900
C13 C2 1.538(6)
C13 H13A 0.9900
C13 H13B 0.9900
C2 C1 1.528(5)
C2 H2 1.0000
C1 H1A 0.9900
C1 H1B 0.9900
C4'A C3'A 1.491(6)
C4'A H4'4 0.9800
C4'A H4'5 0.9800
C4'A H4'6 0.9800
C3'A C2'A 1.288(6)
C2'A C1'A 1.472(6)
C2'A H2'A 0.9500
C1'A O1'A 1.282(5)
C8A C9A 1.308(5)
C8A H8A 0.9500
C9A C10A 1.517(5)
C9A H9A 0.9500
C10A C11A 1.528(5)
C10A C5A 1.584(5)
C10A H10A 1.0000
C5A C4A 1.511(5)
C5A C6A 1.521(5)
C5A H5A 1.0000
C4A C3A 1.525(5)
C3A C2A 1.537(5)
C3A C18A 1.538(5)
C18A H18D 0.9900
C18A H18E 0.9900
C6A C7A 1.508(6)
C6A H6A1 0.9900
C6A H6A2 0.9900
C7A C19A 1.475(7)
C19A H19D 0.9800
C19A H19E 0.9800
C19A H19F 0.9800
C2A C13A 1.539(5)
C2A C1A 1.541(5)
C2A H2A 1.0000
C1A C11A 1.525(5)
C1A H1A1 0.9900
C1A H1A2 0.9900
C11A C20A 1.530(5)
C11A C12A 1.584(5)
C12A C13A 1.504(6)
C12A H12C 0.9900
C12A H12D 0.9900
C13A H13C 0.9900
C13A H13D 0.9900
C20A H20D 0.9800
C20A H20E 0.9800
C20A H20F 0.9800

loop_
_geom_hbond_atom_site_label_D
_geom_hbond_atom_site_label_H
_geom_hbond_atom_site_label_A
_geom_hbond_distance_DH
_geom_hbond_distance_HA
_geom_hbond_distance_DA
_geom_hbond_angle_DHA
_geom_hbond_site_symmetry_A
O18 H18 O18A 0.84 2.02 2.825(4) 159.5 3_546
O3 H3 O7A 0.84 2.24 2.971(4) 146.3 3_546
O18A H18A O7A 0.84 2.18 2.888(5) 141.5 .
O3A H3A O18 0.84 2.08 2.854(4) 153.2 3_556

loop_
_geom_torsion_atom_site_label_1
_geom_torsion_atom_site_label_2
_geom_torsion_atom_site_label_3
_geom_torsion_atom_site_label_4
_geom_torsion
O18 C18 C3 O3 -51.3(4)
O18 C18 C3 C4 -170.8(3)
O18 C18 C3 C2 63.0(4)
O3 C3 C4 O4 -2.0(5)
C18 C3 C4 O4 115.4(4)
C2 C3 C4 O4 -120.4(4)
O3 C3 C4 C5 -178.1(3)
C18 C3 C4 C5 -60.8(4)
C2 C3 C4 C5 63.5(4)
O4 C4 C5 C6 -26.6(5)
C3 C4 C5 C6 149.6(3)
O4 C4 C5 C10 98.5(4)
C3 C4 C5 C10 -85.4(4)
C6 C5 C10 C9 -67.7(4)
C4 C5 C10 C9 167.7(3)
C6 C5 C10 C11 166.0(3)
C4 C5 C10 C11 41.5(5)
C11 C10 C9 C8 -113.1(4)
C5 C10 C9 C8 119.0(4)
C10 C9 C8 O8 179.1(3)
C1' O8 C8 C9 -172.1(3)
C8 O8 C1' O1' 1.4(5)
C8 O8 C1' C2' 178.5(3)
O1' C1' C2' C3' -7.9(7)
O8 C1' C2' C3' 175.3(3)
C1' C2' C3' C5' 0.8(6)
C1' C2' C3' C4' -179.0(4)
C4 C5 C6 C7 -66.2(4)
C10 C5 C6 C7 168.0(3)
C5 C6 C7 O7 2.8(5)
C5 C6 C7 C19 -178.3(4)
C9 C10 C11 C20 38.2(4)
C5 C10 C11 C20 161.5(3)
C9 C10 C11 C1 -85.3(4)
C5 C10 C11 C1 38.0(4)
C9 C10 C11 C12 159.6(3)
C5 C10 C11 C12 -77.1(4)
C10 C11 C12 C13 124.2(4)
C20 C11 C12 C13 -112.8(4)
C1 C11 C12 C13 3.6(4)
C11 C12 C13 C2 -28.2(4)
C12 C13 C2 C1 41.6(4)
C12 C13 C2 C3 -81.2(4)
O3 C3 C2 C1 -172.7(3)
C4 C3 C2 C1 -51.7(4)
C18 C3 C2 C1 72.3(4)
O3 C3 C2 C13 -57.7(4)
C4 C3 C2 C13 63.3(4)
C18 C3 C2 C13 -172.6(3)
C13 C2 C1 C11 -39.9(4)
C3 C2 C1 C11 81.5(4)
C10 C11 C1 C2 -97.1(3)
C20 C11 C1 C2 138.3(3)
C12 C11 C1 C2 22.7(4)
C4'A C3'A C2'A C1'A 177.1(5)
C5'A C3'A C2'A C1'A -8.2(8)
C8A O8A C1'A O1'A -17.9(6)
C8A O8A C1'A C2'A 171.3(4)
C3'A C2'A C1'A O1'A 6.5(8)
C3'A C2'A C1'A O8A 176.9(4)
C1'A O8A C8A C9A 148.4(4)
O8A C8A C9A C10A 174.3(3)
C8A C9A C10A C11A -118.0(4)
C8A C9A C10A C5A 113.9(4)
C9A C10A C5A C4A 155.4(3)
C11A C10A C5A C4A 29.9(4)
C9A C10A C5A C6A -79.3(4)
C11A C10A C5A C6A 155.2(3)
C6A C5A C4A O4A -18.9(5)
C10A C5A C4A O4A 104.7(4)
C6A C5A C4A C3A 158.5(3)
C10A C5A C4A C3A -77.9(4)
O4A C4A C3A O3A -0.1(5)
C5A C4A C3A O3A -177.5(3)
O4A C4A C3A C2A -117.4(4)
C5A C4A C3A C2A 65.2(4)
O4A C4A C3A C18A 119.7(4)
C5A C4A C3A C18A -57.7(4)
O3A C3A C18A O18A 65.4(4)
C2A C3A C18A O18A 178.3(3)
C4A C3A C18A O18A -56.3(4)
C4A C5A C6A C7A -58.8(5)
C10A C5A C6A C7A 173.2(3)
C5A C6A C7A O7A -10.1(7)
C5A C6A C7A C19A 172.0(4)
O3A C3A C2A C13A -61.9(3)
C4A C3A C2A C13A 59.3(4)
C18A C3A C2A C13A -177.0(3)
O3A C3A C2A C1A -175.1(3)
C4A C3A C2A C1A -53.9(4)
C18A C3A C2A C1A 69.8(4)
C3A C2A C1A C11A 82.2(4)
C13A C2A C1A C11A -36.5(4)
C2A C1A C11A C20A 136.8(3)
C2A C1A C11A C10A -98.3(3)
C2A C1A C11A C12A 20.4(4)
C9A C10A C11A C1A -77.3(4)
C5A C10A C11A C1A 46.2(4)
C9A C10A C11A C20A 47.7(4)
C5A C10A C11A C20A 171.2(3)
C9A C10A C11A C12A 167.4(3)
C5A C10A C11A C12A -69.1(4)
C1A C11A C12A C13A 4.2(4)
C20A C11A C12A C13A -114.4(3)
C10A C11A C12A C13A 124.0(3)
C11A C12A C13A C2A -27.2(4)
C3A C2A C13A C12A -82.2(4)
C1A C2A C13A C12A 39.0(4)

loop_
_platon_squeeze_void_nr
_platon_squeeze_void_average_x
_platon_squeeze_void_average_y
_platon_squeeze_void_average_z
_platon_squeeze_void_volume
_platon_squeeze_void_count_electrons
_platon_squeeze_void_content
1 0.000 0.000 -0.038 491 22 ' '
2 0.500 0.500 0.011 491 22 ' '
3 0.500 1.000 0.251 14 0 ' '
4 0.000 0.500 0.749 14 0 ' '
